data_1568151
loop_
_publ_author_name
'Zhou, Xiuquan'
'Kolluru, Venkata Surya Chaitanya'
'Xu, Wenqian'
'Wang, Luqing'
'Chang, Tieyan'
'Chen, Yu-Sheng'
'Yu, Lei'
'Wen, Jianguo'
'Chan, Maria K. Y.'
'Chung, Duck Young'
'Kanatzidis, Mercouri G.'

_publ_section_title
;
 Discovery of chalcogenides structures and compositions using mixed fluxes
;
_journal_issue 7938
_journal_name_full Nature
_journal_page_first 72
_journal_page_last 77
_journal_paper_doi 10.1038/s41586-022-05307-7
_journal_volume 612
_journal_year 2022
_chemical_formula_moiety '0.5(Ba2 Cu14 K6 S12)'
_chemical_formula_sum 'Ba Cu7 K3 S6'
_chemical_formula_weight 891.78
_space_group_crystal_system monoclinic
_space_group_IT_number 12
_space_group_name_Hall '-C 2y'
_space_group_name_H-M_alt 'C 1 2/m 1'
_atom_sites_solution_hydrogens .
_atom_sites_solution_primary dual
_audit_contact_author_name
;
;
_audit_creation_date 2022-03-21
_audit_creation_method
;
Olex2 1.2
(compiled 2018.05.29 svn.r3508 for OlexSys, GUI svn.r5506)
;
_cell_angle_alpha 90
_cell_angle_beta 106.6470(10)
_cell_angle_gamma 90
_cell_formula_units_Z 2
_cell_length_a 7.2499(3)
_cell_length_b 12.4798(4)
_cell_length_c 8.3691(4)
_cell_measurement_reflns_used 6459
_cell_measurement_temperature 100
_cell_measurement_theta_max 22.21
_cell_measurement_theta_min 2.95
_cell_volume 725.48(5)
_computing_molecular_graphics 'Olex2 (Dolomanov et al., 2009)'
_computing_publication_material 'Olex2 (Dolomanov et al., 2009)'
_computing_structure_refinement 'ShelXL (Sheldrick, 2015)'
_computing_structure_solution 'ShelXT (Sheldrick, 2015)'
_diffrn_ambient_temperature 100
_diffrn_measured_fraction_theta_full 0.962
_diffrn_measured_fraction_theta_max 0.681
_diffrn_measurement_device_type 'Bruker APEX-II CCD'
_diffrn_measurement_method '\f and \w scans'
_diffrn_radiation_type Synchrotron
_diffrn_radiation_wavelength 0.41328
_diffrn_reflns_av_R_equivalents 0.0465
_diffrn_reflns_av_unetI/netI 0.0334
_diffrn_reflns_Laue_measured_fraction_full 0.962
_diffrn_reflns_Laue_measured_fraction_max 0.681
_diffrn_reflns_limit_h_max 9
_diffrn_reflns_limit_h_min -8
_diffrn_reflns_limit_k_max 20
_diffrn_reflns_limit_k_min -20
_diffrn_reflns_limit_l_max 15
_diffrn_reflns_limit_l_min -12
_diffrn_reflns_number 8510
_diffrn_reflns_point_group_measured_fraction_full 0.962
_diffrn_reflns_point_group_measured_fraction_max 0.681
_diffrn_reflns_theta_full 14.357
_diffrn_reflns_theta_max 22.208
_diffrn_reflns_theta_min 1.477
_diffrn_standards_number 0
_exptl_absorpt_coefficient_mu 14.291
_exptl_absorpt_correction_type none
_exptl_crystal_colour yellow
_exptl_crystal_density_diffrn 4.082
_exptl_crystal_description plate
_exptl_crystal_F_000 824
_refine_diff_density_max 1.360
_refine_diff_density_min -1.102
_refine_diff_density_rms 0.267
_refine_ls_extinction_coef 0.0176(9)
_refine_ls_extinction_expression Fc^*^=kFc[1+0.001xFc^2^\l^3^/sin(2\q)]^-1/4^
_refine_ls_extinction_method 'SHELXL-2018/3 (Sheldrick 2018)'
_refine_ls_goodness_of_fit_ref 1.186
_refine_ls_hydrogen_treatment undef
_refine_ls_matrix_type full
_refine_ls_number_parameters 49
_refine_ls_number_reflns 1641
_refine_ls_number_restraints 0
_refine_ls_restrained_S_all 1.186
_refine_ls_R_factor_all 0.0221
_refine_ls_R_factor_gt 0.0209
_refine_ls_shift/su_max 0.001
_refine_ls_shift/su_mean 0.000
_refine_ls_structure_factor_coef Fsqd
_refine_ls_weighting_details 'w=1/[\s^2^(Fo^2^)+(0.0233P)^2^+0.1360P] where P=(Fo^2^+2Fc^2^)/3'
_refine_ls_weighting_scheme calc
_refine_ls_wR_factor_gt 0.0543
_refine_ls_wR_factor_ref 0.0553
_reflns_Friedel_coverage 0.000
_reflns_Friedel_fraction_full .
_reflns_Friedel_fraction_max .
_reflns_number_gt 1538
_reflns_number_total 1641
_reflns_threshold_expression 'I > 2\s(I)'
_cod_data_source_file XVII_BaCu7K3S6.cif
_cod_data_source_block XVII
_cod_database_code 1568151
_shelx_shelxl_version_number 2018/3
_shelx_space_group_comment
;
The symmetry employed for this shelxl refinement is uniquely defined
by the following loop, which should always be used as a source of
symmetry information in preference to the above space-group names.
They are only intended as comments.
;
_olex2_refinement_description
;
;
_olex2_submission_special_instructions 'No special instructions were received'

loop_
_space_group_symop_operation_xyz
'x, y, z'
'-x, y, -z'
'x+1/2, y+1/2, z'
'-x+1/2, y+1/2, -z'
'-x, -y, -z'
'x, -y, z'
'-x+1/2, -y+1/2, -z'
'x+1/2, -y+1/2, z'

loop_
_atom_site_label
_atom_site_type_symbol
_atom_site_fract_x
_atom_site_fract_y
_atom_site_fract_z
_atom_site_U_iso_or_equiv
_atom_site_adp_type
_atom_site_occupancy
_atom_site_site_symmetry_order
_atom_site_calc_flag
_atom_site_refinement_flags_posn
_atom_site_refinement_flags_adp
_atom_site_refinement_flags_occupancy
_atom_site_disorder_assembly
_atom_site_disorder_group
Ba01 Ba 0.500000 0.500000 0.500000 0.00615(6) Uani 1 4 d S T P . .
Cu02 Cu 0.93355(3) 0.66772(2) 0.29935(2) 0.00650(6) Uani 1 1 d . . . . .
Cu03 Cu 1.000000 0.500000 0.500000 0.00669(8) Uani 1 4 d S T P . .
Cu04 Cu 0.750000 0.750000 0.500000 0.00638(7) Uani 1 2 d S T P . .
K005 K 0.500000 0.65703(3) 0.000000 0.00681(9) Uani 1 2 d S T P . .
K006 K 1.000000 0.500000 0.000000 0.00710(11) Uani 1 4 d S T P . .
S007 S 0.74228(5) 0.82320(3) 0.26117(4) 0.00517(8) Uani 1 1 d . . . . .
S008 S 0.77449(7) 0.500000 0.26335(6) 0.00498(9) Uani 1 2 d S T P . .

loop_
_atom_site_aniso_label
_atom_site_aniso_U_11
_atom_site_aniso_U_22
_atom_site_aniso_U_33
_atom_site_aniso_U_23
_atom_site_aniso_U_13
_atom_site_aniso_U_12
Ba01 0.00540(11) 0.00656(9) 0.00655(9) 0.000 0.00181(6) 0.000
Cu02 0.00548(12) 0.00650(10) 0.00766(10) -0.00015(5) 0.00211(7) 0.00006(5)
Cu03 0.0048(2) 0.00787(16) 0.00613(16) 0.000 -0.00045(11) 0.000
Cu04 0.00643(17) 0.00721(13) 0.00577(13) 0.00164(7) 0.00220(10) 0.00033(7)
K005 0.0057(2) 0.00699(17) 0.00710(18) 0.000 0.00074(13) 0.000
K006 0.0073(3) 0.0076(2) 0.0072(2) 0.000 0.00347(18) 0.000
S007 0.00472(19) 0.00531(14) 0.00571(15) 0.00047(10) 0.00185(11) -0.00003(9)
S008 0.0040(2) 0.00535(19) 0.00546(19) 0.000 0.00117(14) 0.000

loop_
_atom_type_symbol
_atom_type_description
_atom_type_scat_dispersion_real
_atom_type_scat_dispersion_imag
_atom_type_scat_source
Ba Ba -0.3244 2.2819 'International Tables Vol C Tables 4.2.6.8 and 6.1.1.4'
Cu Cu 0.3201 1.2651 'International Tables Vol C Tables 4.2.6.8 and 6.1.1.4'
K K 0.2009 0.2494 'International Tables Vol C Tables 4.2.6.8 and 6.1.1.4'
S S 0.1246 0.1234 'International Tables Vol C Tables 4.2.6.8 and 6.1.1.4'

loop_
_geom_angle_atom_site_label_1
_geom_angle_atom_site_label_2
_geom_angle_atom_site_label_3
_geom_angle
_geom_angle_site_symmetry_1
_geom_angle_site_symmetry_3
Cu03 Ba01 Cu03 180.0 . 1_455
Cu04 Ba01 Cu03 59.846(1) 3_445 1_455
Cu04 Ba01 Cu03 120.154(1) 2_656 .
Cu04 Ba01 Cu03 59.846(1) 4_646 .
Cu04 Ba01 Cu03 59.846(1) . .
Cu04 Ba01 Cu03 120.154(1) . 1_455
Cu04 Ba01 Cu03 120.154(1) 3_445 .
Cu04 Ba01 Cu03 120.154(1) 4_646 1_455
Cu04 Ba01 Cu03 59.846(1) 2_656 1_455
Cu04 Ba01 Cu04 119.693(3) . 4_646
Cu04 Ba01 Cu04 60.307(3) 3_445 4_646
Cu04 Ba01 Cu04 119.693(3) 3_445 2_656
Cu04 Ba01 Cu04 60.307(3) . 2_656
Cu04 Ba01 Cu04 180.0 2_656 4_646
Cu04 Ba01 Cu04 180.0 3_445 .
S007 Ba01 Cu03 113.918(7) 4_646 1_455
S007 Ba01 Cu03 113.918(7) 7_666 1_455
S007 Ba01 Cu03 113.918(7) 8_465 .
S007 Ba01 Cu03 66.082(7) 4_646 .
S007 Ba01 Cu03 113.918(7) 3_445 .
S007 Ba01 Cu03 66.082(7) 3_445 1_455
S007 Ba01 Cu03 66.082(7) 7_666 .
S007 Ba01 Cu03 66.082(7) 8_465 1_455
S007 Ba01 Cu04 66.841(7) 4_646 3_445
S007 Ba01 Cu04 143.188(6) 7_666 3_445
S007 Ba01 Cu04 66.841(7) 8_465 .
S007 Ba01 Cu04 36.812(7) 4_646 4_646
S007 Ba01 Cu04 143.188(6) 3_445 .
S007 Ba01 Cu04 113.159(7) 3_445 2_656
S007 Ba01 Cu04 66.841(7) 3_445 4_646
S007 Ba01 Cu04 113.159(7) 7_666 4_646
S007 Ba01 Cu04 36.812(6) 7_666 .
S007 Ba01 Cu04 66.841(7) 7_666 2_656
S007 Ba01 Cu04 36.812(6) 3_445 3_445
S007 Ba01 Cu04 143.188(7) 4_646 2_656
S007 Ba01 Cu04 113.159(7) 4_646 .
S007 Ba01 Cu04 143.188(6) 8_465 4_646
S007 Ba01 Cu04 113.159(7) 8_465 3_445
S007 Ba01 Cu04 36.812(6) 8_465 2_656
S007 Ba01 S007 180.0 7_666 3_445
S007 Ba01 S007 92.682(12) 7_666 8_465
S007 Ba01 S007 87.318(13) 7_666 4_646
S007 Ba01 S007 180.0 8_465 4_646
S007 Ba01 S007 92.682(13) 3_445 4_646
S007 Ba01 S007 87.318(13) 3_445 8_465
S008 Ba01 Cu03 36.574(9) 5_666 1_455
S008 Ba01 Cu03 36.574(9) . .
S008 Ba01 Cu03 143.426(9) 5_666 .
S008 Ba01 Cu03 143.426(9) . 1_455
S008 Ba01 Cu04 113.791(3) . 3_445
S008 Ba01 Cu04 66.209(3) 5_666 3_445
S008 Ba01 Cu04 66.209(3) 5_666 2_656
S008 Ba01 Cu04 113.791(3) . 2_656
S008 Ba01 Cu04 66.209(3) . .
S008 Ba01 Cu04 66.209(3) . 4_646
S008 Ba01 Cu04 113.791(3) 5_666 4_646
S008 Ba01 Cu04 113.791(3) 5_666 .
S008 Ba01 S007 91.801(10) 5_666 8_465
S008 Ba01 S007 88.199(10) . 8_465
S008 Ba01 S007 88.199(10) 5_666 7_666
S008 Ba01 S007 88.199(10) . 3_445
S008 Ba01 S007 91.801(10) . 7_666
S008 Ba01 S007 91.801(10) 5_666 3_445
S008 Ba01 S007 88.199(10) 5_666 4_646
S008 Ba01 S007 91.801(10) . 4_646
S008 Ba01 S008 180.0 5_666 .
Cu03 Cu02 K005 113.427(9) . .
Cu03 Cu02 K005 157.427(8) . 7_665
Cu03 Cu02 K006 86.682(6) . .
Cu04 Cu02 Cu03 86.366(6) 2_756 .
Cu04 Cu02 Cu03 86.386(6) . .
Cu04 Cu02 Cu04 87.038(6) . 2_756
Cu04 Cu02 K005 159.060(10) 2_756 .
Cu04 Cu02 K005 114.576(8) . 7_665
Cu04 Cu02 K005 86.483(6) 2_756 7_665
Cu04 Cu02 K005 87.477(7) . .
Cu04 Cu02 K006 156.045(7) . .
Cu04 Cu02 K006 115.354(7) 2_756 .
K005 Cu02 K005 77.492(8) . 7_665
K006 Cu02 K005 74.370(6) . .
K006 Cu02 K005 77.139(7) . 7_665
S007 Cu02 Cu03 96.734(10) 8_565 .
S007 Cu02 Cu03 137.162(12) . .
S007 Cu02 Cu04 51.585(9) 8_565 2_756
S007 Cu02 Cu04 97.870(11) . 2_756
S007 Cu02 Cu04 51.597(10) . .
S007 Cu02 Cu04 137.948(11) 8_565 .
S007 Cu02 K005 62.365(9) 8_565 7_665
S007 Cu02 K005 65.131(11) . 7_665
S007 Cu02 K005 63.245(12) . .
S007 Cu02 K005 127.865(11) 8_565 .
S007 Cu02 K006 65.721(10) 8_565 .
S007 Cu02 K006 127.550(11) . .
S007 Cu02 S007 119.236(12) 8_565 .
S007 Cu02 S008 117.731(17) . .
S007 Cu02 S008 118.237(16) 8_565 .
S008 Cu02 Cu03 51.196(12) . .
S008 Cu02 Cu04 96.276(13) . .
S008 Cu02 Cu04 136.877(14) . 2_756
S008 Cu02 K005 129.074(14) . 7_665
S008 Cu02 K005 63.873(13) . .
S008 Cu02 K006 61.899(12) . .
Ba01 Cu03 Ba01 180.0 . 1_655
Cu02 Cu03 Ba01 90.016(5) 5_766 .
Cu02 Cu03 Ba01 89.984(5) 2_756 1_655
Cu02 Cu03 Ba01 90.015(4) . 1_655
Cu02 Cu03 Ba01 89.985(4) . .
Cu02 Cu03 Ba01 90.016(5) 2_756 .
Cu02 Cu03 Ba01 89.984(5) 5_766 1_655
Cu02 Cu03 Ba01 90.016(5) 6_565 1_655
Cu02 Cu03 Ba01 89.984(5) 6_565 .
Cu02 Cu03 Cu02 180.0 . 5_766
Cu02 Cu03 Cu02 104.901(9) 2_756 5_766
Cu02 Cu03 Cu02 75.099(8) 6_565 5_766
Cu02 Cu03 Cu02 104.901(9) . 6_565
Cu02 Cu03 Cu02 75.099(9) . 2_756
Cu02 Cu03 Cu02 180.0 6_565 2_756
S008 Cu03 Ba01 60.639(13) . .
S008 Cu03 Ba01 119.361(13) . 1_655
S008 Cu03 Ba01 119.362(13) 5_766 .
S008 Cu03 Ba01 60.638(13) 5_766 1_655
S008 Cu03 Cu02 122.093(7) . 5_766
S008 Cu03 Cu02 122.092(7) 5_766 .
S008 Cu03 Cu02 122.093(7) 5_766 6_565
S008 Cu03 Cu02 122.093(6) . 2_756
S008 Cu03 Cu02 57.908(7) . .
S008 Cu03 Cu02 57.907(6) 5_766 2_756
S008 Cu03 Cu02 57.907(7) . 6_565
S008 Cu03 Cu02 57.907(7) 5_766 5_766
S008 Cu03 S008 180.0 5_766 .
Ba01 Cu04 Ba01 180.0 . 3
Cu02 Cu04 Ba01 90.482(5) . .
Cu02 Cu04 Ba01 90.497(5) 2_756 .
Cu02 Cu04 Ba01 90.482(5) 7_666 3
Cu02 Cu04 Ba01 89.503(5) 8_465 .
Cu02 Cu04 Ba01 89.503(5) 2_756 3
Cu02 Cu04 Ba01 89.518(5) . 3
Cu02 Cu04 Ba01 89.518(5) 7_666 .
Cu02 Cu04 Ba01 90.497(5) 8_465 3
Cu02 Cu04 Cu02 75.361(8) 7_666 8_465
Cu02 Cu04 Cu02 180.0 . 7_666
Cu02 Cu04 Cu02 75.361(7) . 2_756
Cu02 Cu04 Cu02 104.639(7) . 8_465
Cu02 Cu04 Cu02 104.639(8) 7_666 2_756
Cu02 Cu04 Cu02 180.0 8_465 2_756
S007 Cu04 Ba01 118.721(9) 7_666 3
S007 Cu04 Ba01 61.278(9) . 3
S007 Cu04 Ba01 61.279(9) 7_666 .
S007 Cu04 Ba01 118.722(9) . .
S007 Cu04 Cu02 57.602(10) . .
S007 Cu04 Cu02 57.578(11) 7_666 2_756
S007 Cu04 Cu02 122.422(11) 7_666 8_465
S007 Cu04 Cu02 57.578(11) . 8_465
S007 Cu04 Cu02 122.398(10) 7_666 .
S007 Cu04 Cu02 122.398(10) . 7_666
S007 Cu04 Cu02 122.422(11) . 2_756
S007 Cu04 Cu02 57.601(10) 7_666 7_666
S007 Cu04 S007 180.0 7_666 .
Cu02 K005 Cu02 102.508(7) 2_655 8_465
Cu02 K005 Cu02 74.579(6) . 8_465
Cu02 K005 Cu02 101.632(12) 8_465 7_665
Cu02 K005 Cu02 175.524(16) 2_655 .
Cu02 K005 Cu02 102.508(7) . 7_665
Cu02 K005 Cu02 74.579(6) 2_655 7_665
Cu02 K005 K005 92.238(8) . 5_665
Cu02 K005 K005 129.184(6) 7_665 5_665
Cu02 K005 K005 92.238(8) 2_655 5_665
Cu02 K005 K005 129.184(6) 8_465 5_665
Cu02 K005 K006 130.043(7) . 1_455
Cu02 K005 K006 89.751(4) 8_465 1_455
Cu02 K005 K006 127.249(4) 7_665 1_455
Cu02 K005 K006 52.683(4) 2_655 1_455
K005 K005 K006 61.604(5) 5_665 1_455
S007 K005 Cu02 134.027(14) 2_655 .
S007 K005 Cu02 131.408(13) 8_465 7_665
S007 K005 Cu02 134.027(14) . 2_655
S007 K005 Cu02 41.323(9) . 8_465
S007 K005 Cu02 41.323(9) 2_655 7_665
S007 K005 Cu02 40.809(7) 7_665 7_665
S007 K005 Cu02 41.728(7) 2_655 2_655
S007 K005 Cu02 84.562(8) 8_465 2_655
S007 K005 Cu02 95.098(8) 7_665 2_655
S007 K005 Cu02 40.809(7) 8_465 8_465
S007 K005 Cu02 85.459(11) 2_655 8_465
S007 K005 Cu02 41.729(7) . .
S007 K005 Cu02 131.408(13) 7_665 8_465
S007 K005 Cu02 85.459(11) . 7_665
S007 K005 Cu02 95.098(8) 8_465 .
S007 K005 Cu02 84.562(8) 7_665 .
S007 K005 K005 131.070(8) . 5_665
S007 K005 K005 94.333(9) 7_665 5_665
S007 K005 K005 94.333(9) 8_465 5_665
S007 K005 K005 131.069(8) 2_655 5_665
S007 K005 K006 89.851(7) 2_655 1_455
S007 K005 K006 135.053(9) 7_665 1_455
S007 K005 K006 128.863(7) . 1_455
S007 K005 K006 50.514(7) 8_465 1_455
S007 K005 S007 78.377(10) . 8_465
S007 K005 S007 78.377(10) 2_655 7_665
S007 K005 S007 95.866(11) . 7_665
S007 K005 S007 97.861(17) 2_655 .
S007 K005 S007 95.866(11) 2_655 8_465
S007 K005 S007 171.333(19) 8_465 7_665
S007 K005 S008 175.406(13) . 5_665
S007 K005 S008 175.406(13) 2_655 .
S007 K005 S008 79.142(9) 2_655 5_665
S007 K005 S008 79.142(9) . .
S008 K005 Cu02 41.849(7) 5_665 2_655
S008 K005 Cu02 94.408(8) 5_665 7_665
S008 K005 Cu02 142.463(14) . 2_655
S008 K005 Cu02 94.408(8) . 8_465
S008 K005 Cu02 134.474(10) . 7_665
S008 K005 Cu02 134.475(10) 5_665 8_465
S008 K005 Cu02 142.463(14) 5_665 .
S008 K005 Cu02 41.849(7) . .
S008 K005 K005 52.030(8) . 5_665
S008 K005 K005 52.030(8) 5_665 5_665
S008 K005 K006 48.101(10) 5_665 1_455
S008 K005 K006 94.740(11) . 1_455
S008 K005 S007 86.975(12) . 8_465
S008 K005 S007 98.381(12) 5_665 8_465
S008 K005 S007 86.974(12) 5_665 7_665
S008 K005 S007 98.381(12) . 7_665
S008 K005 S008 104.059(17) 5_665 .
Cu02 K006 Cu02 75.911(7) 5_765 2_755
Cu02 K006 Cu02 180.0 2_755 6_565
Cu02 K006 Cu02 75.911(7) 6_565 .
Cu02 K006 Cu02 104.089(7) 2_755 .
Cu02 K006 Cu02 104.089(7) 5_765 6_565
Cu02 K006 Cu02 180.0 5_765 .
Cu02 K006 K005 52.947(4) 6_565 5_665
Cu02 K006 K005 52.947(4) 2_755 1_655
Cu02 K006 K005 88.993(5) . 5_665
Cu02 K006 K005 91.007(5) . 1_655
Cu02 K006 K005 127.053(4) 6_565 1_655
Cu02 K006 K005 127.053(4) 2_755 5_665
Cu02 K006 K005 88.993(5) 5_765 1_655
Cu02 K006 K005 91.007(5) 5_765 5_665
K005 K006 K005 180.0 1_655 5_665
S007 K006 Cu02 41.363(8) 4_645 5_765
S007 K006 Cu02 138.637(8) 4_645 .
S007 K006 Cu02 94.923(8) 8_565 6_565
S007 K006 Cu02 85.077(8) 3_545 5_765
S007 K006 Cu02 85.077(8) 8_565 2_755
S007 K006 Cu02 85.077(8) 7_665 .
S007 K006 Cu02 85.077(8) 4_645 6_565
S007 K006 Cu02 138.637(8) 7_665 6_565
S007 K006 Cu02 94.923(8) 7_665 5_765
S007 K006 Cu02 94.923(8) 4_645 2_755
S007 K006 Cu02 94.923(8) 3_545 .
S007 K006 Cu02 138.637(8) 3_545 2_755
S007 K006 Cu02 41.363(8) 7_665 2_755
S007 K006 Cu02 41.363(8) 3_545 6_565
S007 K006 Cu02 138.637(8) 8_565 5_765
S007 K006 Cu02 41.363(8) 8_565 .
S007 K006 K005 50.968(7) 8_565 1_655
S007 K006 K005 50.968(7) 4_645 5_665
S007 K006 K005 90.970(8) 3_545 1_655
S007 K006 K005 129.032(7) 8_565 5_665
S007 K006 K005 89.030(8) 7_665 1_655
S007 K006 K005 90.970(8) 7_665 5_665
S007 K006 K005 129.032(7) 4_645 1_655
S007 K006 K005 89.030(8) 3_545 5_665
S007 K006 S007 180.0 7_665 3_545
S007 K006 S007 85.674(12) 4_645 7_665
S007 K006 S007 85.674(12) 8_565 3_545
S007 K006 S007 94.326(12) 4_645 3_545
S007 K006 S007 94.326(12) 8_565 7_665
S007 K006 S007 180.0 8_565 4_645
S008 K006 Cu02 137.621(5) 5_765 6_565
S008 K006 Cu02 42.379(5) 5_765 5_765
S008 K006 Cu02 137.620(5) 5_765 .
S008 K006 Cu02 137.621(5) . 2_755
S008 K006 Cu02 137.621(5) . 5_765
S008 K006 Cu02 42.379(5) . 6_565
S008 K006 Cu02 42.379(5) 5_765 2_755
S008 K006 Cu02 42.379(5) . .
S008 K006 K005 49.939(8) 5_765 1_655
S008 K006 K005 49.939(8) . 5_665
S008 K006 K005 130.061(8) . 1_655
S008 K006 K005 130.061(8) 5_765 5_665
S008 K006 S007 100.664(10) 5_765 3_545
S008 K006 S007 79.336(10) . 8_565
S008 K006 S007 100.664(10) . 7_665
S008 K006 S007 79.336(10) 5_765 4_645
S008 K006 S007 100.664(10) 5_765 8_565
S008 K006 S007 79.336(10) 5_765 7_665
S008 K006 S007 100.664(10) . 4_645
S008 K006 S007 79.336(10) . 3_545
S008 K006 S008 180.0 . 5_765
Ba01 S007 K005 91.281(11) 3 7_665
Ba01 S007 K006 93.353(9) 3 3_455
Cu02 S007 Ba01 106.874(13) 8_465 3
Cu02 S007 Ba01 105.558(13) . 3
Cu02 S007 Cu02 124.605(16) 8_465 .
Cu02 S007 K005 76.311(11) 8_465 .
Cu02 S007 K005 74.059(13) . 7_665
Cu02 S007 K005 75.027(11) . .
Cu02 S007 K005 146.731(14) 8_465 7_665
Cu02 S007 K006 72.917(10) 8_465 3_455
Cu02 S007 K006 146.761(15) . 3_455
Cu04 S007 Ba01 81.909(11) . 3
Cu04 S007 Cu02 70.801(11) . .
Cu04 S007 Cu02 70.837(12) . 8_465
Cu04 S007 K005 102.840(13) . .
Cu04 S007 K005 140.762(16) . 7_665
Cu04 S007 K006 140.165(15) . 3_455
K005 S007 Ba01 175.043(13) . 3
K005 S007 K005 84.134(11) . 7_665
K005 S007 K006 83.906(10) . 3_455
K006 S007 K005 78.518(10) 3_455 7_665
Ba01 S008 K005 93.008(12) . 5_665
Ba01 S008 K005 93.008(12) . .
Cu02 S008 Ba01 106.816(13) 6_565 .
Cu02 S008 Ba01 106.816(13) . .
Cu02 S008 Cu02 124.33(2) 6_565 .
Cu02 S008 K005 144.802(19) 6_565 .
Cu02 S008 K005 144.802(19) . 5_665
Cu02 S008 K005 74.278(9) . .
Cu02 S008 K005 74.278(9) 6_565 5_665
Cu02 S008 K006 75.722(13) 6_565 .
Cu02 S008 K006 75.722(13) . .
Cu03 S008 Ba01 82.787(15) . .
Cu03 S008 Cu02 70.897(13) . 6_565
Cu03 S008 Cu02 70.897(13) . .
Cu03 S008 K005 141.901(8) . 5_665
Cu03 S008 K005 141.901(9) . .
Cu03 S008 K006 103.616(19) . .
K005 S008 K005 75.940(17) 5_665 .
K006 S008 Ba01 173.597(18) . .
K006 S008 K005 81.961(11) . 5_665
K006 S008 K005 81.961(11) . .

loop_
_geom_bond_atom_site_label_1
_geom_bond_atom_site_label_2
_geom_bond_distance
_geom_bond_site_symmetry_2
Ba01 Cu03 3.62495(15) 1_455
Ba01 Cu03 3.62495(14) .
Ba01 Cu04 3.60821(9) .
Ba01 Cu04 3.60821(9) 2_656
Ba01 Cu04 3.60821(9) 3_445
Ba01 Cu04 3.60821(10) 4_646
Ba01 S007 3.1961(4) 7_666
Ba01 S007 3.1961(4) 4_646
Ba01 S007 3.1961(4) 8_465
Ba01 S007 3.1961(4) 3_445
Ba01 S008 3.1845(5) .
Ba01 S008 3.1845(5) 5_666
Cu02 Cu03 2.6400(2) .
Cu02 Cu04 2.6326(2) 2_756
Cu02 Cu04 2.6317(2) .
Cu02 K005 3.4618(3) 7_665
Cu02 K005 3.4150(2) .
Cu02 K006 3.4031(2) .
Cu02 S007 2.3529(4) .
Cu02 S007 2.3526(4) 8_565
Cu02 S008 2.3669(3) .
Cu03 S008 2.1772(5) 5_766
Cu03 S008 2.1772(5) .
Cu04 S007 2.1838(4) 7_666
Cu04 S007 2.1838(4) .
K005 K005 3.9194(8) 5_665
K005 K006 4.1208(2) 1_455
K005 S007 3.1565(4) 2_655
K005 S007 3.2664(4) 7_665
K005 S007 3.1565(4) .
K005 S007 3.2664(4) 8_465
K005 S008 3.1852(5) .
K005 S008 3.1852(5) 5_665
K006 S007 3.2453(3) 8_565
K006 S007 3.2453(3) 4_645
K006 S007 3.2453(3) 3_545
K006 S007 3.2453(3) 7_665
K006 S008 3.0976(5) .
K006 S008 3.0976(5) 5_765
